data_4031400
loop_
_publ_author_name
'Bohra, R.'
'Roesky, H.W.'
'Sheldrick, G.M.'
'Noltemeyer, M.'

_publ_section_title
;
 Preparation and crystal structures of (As (C F3)2 O (O H))2 (As (C F3) O
 (O H) Cl)2 and As4 (C F3)6 O6 (O H)2 a novel cage structure containing
 four and six-coordinated arsenic
;
_journal_name_full
;
Journal of the Chemical Society. Dalton Transactions, Inorganic Chemistry 
(1972-)
;
_journal_page_first 2011
_journal_page_last 2014
_journal_volume 1984
_journal_year 1984
_chemical_formula_sum 'C2 H2 As2 Cl2 F6 O4'
_chemical_name_systematic '(As (C F3) O (O H) Cl)2'
_space_group_IT_number 14
_symmetry_space_group_name_Hall '-P 2yn'
_symmetry_space_group_name_H-M 'P 1 21/n 1'
_cell_angle_alpha 90
_cell_angle_beta 92.7
_cell_angle_gamma 90
_cell_formula_units_Z 2
_cell_length_a 5.543
_cell_length_b 9.345
_cell_length_c 11.496
_cell_volume 594.824
_citation_journal_id_ASTM JCDTBI
_cod_data_source_file Bohra_JCDTBI_1984_1074.cif
_cod_data_source_block C2H2As2Cl2F6O4
_cod_original_cell_volume 594.8242
_cod_original_sg_symbol_Hall '-P 2ybc (x-z,y,z)'
_cod_database_code 4031400

loop_
_symmetry_equiv_pos_as_xyz
x,y,z
-x+1/2,y+1/2,-z+1/2
-x,-y,-z
x-1/2,-y-1/2,z-1/2

loop_
_atom_site_label
_atom_site_type_symbol
_atom_site_fract_x
_atom_site_fract_y
_atom_site_fract_z
_atom_site_occupancy
_atom_site_U_iso_or_equiv
F1 F-1 0.4157 0.5536 0.7003 1 0.0
F2 F-1 0.0574 0.5289 0.7578 1 0.0
F3 F-1 0.2218 0.7337 0.7587 1 0.0
Cl1 Cl-1 -0.1531 0.8296 0.5872 1 0.0
C1 C+4 0.1991 0.6119 0.701 1 0.0
O1 O-2 0.2651 0.7364 0.4314 1 0.0
O2 O-2 0.1976 0.452 0.5048 1 0.0
As1 As+3 0.0622 0.638 0.5375 1 0.0
